data_7118694
loop_
_publ_author_name
'Cheng, Ping'
'Guo, Wengang'
'Chen, Ping'
'Liu, Yan'
'Du, Xin'
'Li, Can'

_publ_section_title
;
 The enantioselective construction of chiral spirooxindole-based
 4-thiazolidinone via asymmetric catalytic formal [3+2] annulation using a
 bifunctional catalyst.
;
_journal_issue 16
_journal_name_full 'Chemical communications (Cambridge, England)'
_journal_page_first 3418
_journal_page_last 3421
_journal_paper_doi 10.1039/c5cc10292h
_journal_volume 52
_journal_year 2016
_chemical_absolute_configuration ad
_chemical_formula_sum 'C22 H21 Br N2 O5 S'
_chemical_formula_weight 444.47
_chemical_name_systematic
; 
 ? 
;
_space_group_crystal_system orthorhombic
_space_group_IT_number 19
_space_group_name_Hall 'P 2ac 2ab'
_space_group_name_H-M_alt 'P 21 21 21'
_symmetry_space_group_name_Hall 'P 2ac 2ab'
_symmetry_space_group_name_H-M 'P 21 21 21'
_atom_sites_solution_hydrogens geom
_audit_creation_method SHELXL-2013
_audit_update_record
;
2016-01-26 deposited with the CCDC.
2016-02-02 downloaded from the CCDC.
;
_cell_angle_alpha 90
_cell_angle_beta 90
_cell_angle_gamma 90
_cell_formula_units_Z 4
_cell_length_a 9.0059(11)
_cell_length_b 12.9439(15)
_cell_length_c 18.305(2)
_cell_measurement_reflns_used 3617
_cell_measurement_temperature 293(2)
_cell_measurement_theta_max 46.719
_cell_measurement_theta_min 4.450
_cell_volume 2133.8(4)
_computing_cell_refinement 'Bruker SMART'
_computing_data_collection 'Bruker SMART'
_computing_data_reduction 'Bruker SHELXTL'
_computing_molecular_graphics 'Bruker SHELXTL'
_computing_publication_material 'Bruker SHELXTL'
_computing_structure_refinement 'SHELXL-2013 (Sheldrick, 2013)'
_computing_structure_solution 'Bruker SHELXTL'
_diffrn_ambient_temperature 293(2)
_diffrn_measured_fraction_theta_full 1.000
_diffrn_measured_fraction_theta_max 1.000
_diffrn_measurement_device_type 'CCD area detector'
_diffrn_measurement_method 'phi and omega scans'
_diffrn_radiation_type MoK\a
_diffrn_radiation_wavelength 0.71073
_diffrn_reflns_av_R_equivalents 0.0348
_diffrn_reflns_av_unetI/netI 0.0385
_diffrn_reflns_laue_measured_fraction_full 1.000
_diffrn_reflns_laue_measured_fraction_max 1.000
_diffrn_reflns_limit_h_max 11
_diffrn_reflns_limit_h_min -11
_diffrn_reflns_limit_k_max 14
_diffrn_reflns_limit_k_min -15
_diffrn_reflns_limit_l_max 22
_diffrn_reflns_limit_l_min -16
_diffrn_reflns_number 12095
_diffrn_reflns_point_group_measured_fraction_full 1.000
_diffrn_reflns_point_group_measured_fraction_max 1.000
_diffrn_reflns_theta_full 25.242
_diffrn_reflns_theta_max 25.995
_diffrn_reflns_theta_min 1.927
_exptl_absorpt_coefficient_mu 0.197
_exptl_absorpt_correction_T_max 0.7456
_exptl_absorpt_correction_T_min 0.6286
_exptl_absorpt_correction_type multi-scan
_exptl_absorpt_process_details sadabs
_exptl_crystal_colour colorless
_exptl_crystal_density_diffrn 1.383
_exptl_crystal_description prismatic
_exptl_crystal_F_000 928
_exptl_crystal_size_max 0.180
_exptl_crystal_size_mid 0.150
_exptl_crystal_size_min 0.130
_refine_diff_density_max 0.281
_refine_diff_density_min -0.160
_refine_diff_density_rms 0.042
_refine_ls_abs_structure_details
; 
 Flack x determined using 1414 quotients [(I+)-(I-)]/[(I+)+(I-)] 
 (Parsons and Flack (2004), Acta Cryst. A60, s61). 
;
_refine_ls_abs_structure_Flack -0.03(5)
_refine_ls_extinction_method none
_refine_ls_goodness_of_fit_ref 1.022
_refine_ls_hydrogen_treatment constr
_refine_ls_matrix_type full
_refine_ls_number_parameters 283
_refine_ls_number_reflns 4187
_refine_ls_number_restraints 0
_refine_ls_restrained_S_all 1.022
_refine_ls_R_factor_all 0.0491
_refine_ls_R_factor_gt 0.0425
_refine_ls_shift/su_max 0.000
_refine_ls_shift/su_mean 0.000
_refine_ls_structure_factor_coef Fsqd
_refine_ls_weighting_details 'w=1/[\s^2^(Fo^2^)+(0.0669P)^2^] where P=(Fo^2^+2Fc^2^)/3'
_refine_ls_weighting_scheme calc
_refine_ls_wR_factor_gt 0.1033
_refine_ls_wR_factor_ref 0.1081
_reflns_Friedel_coverage 0.752
_reflns_friedel_fraction_full 1.000
_reflns_friedel_fraction_max 0.999
_reflns_number_gt 3685
_reflns_number_total 4187
_reflns_threshold_expression 'I > 2\s(I)'
_cod_data_source_file c5cc10292h2.cif
_cod_data_source_block cd16057
_cod_depositor_comments 'Adding full bibliography for 7118693--7118694.cif.'
_cod_original_cell_volume 2133.9(4)
_cod_database_code 7118694
_shelx_space_group_comment
; 
The symmetry employed for this shelxl refinement is uniquely defined 
by the following loop, which should always be used as a source of 
symmetry information in preference to the above space-group names. 
They are only intended as comments. 
;
_shelx_estimated_absorpt_t_min 0.965
_shelx_estimated_absorpt_t_max 0.975
_shelxl_version_number 2013-4

loop_
_space_group_symop_operation_xyz
'x, y, z'
'-x+1/2, -y, z+1/2'
'-x, y+1/2, -z+1/2'
'x+1/2, -y+1/2, -z'

loop_
_atom_site_label
_atom_site_type_symbol
_atom_site_fract_x
_atom_site_fract_y
_atom_site_fract_z
_atom_site_U_iso_or_equiv
_atom_site_adp_type
_atom_site_occupancy
_atom_site_site_symmetry_order
_atom_site_calc_flag
_atom_site_refinement_flags_posn
_atom_site_refinement_flags_adp
S1 S 0.49100(8) 0.17812(6) 0.07121(4) 0.0457(2) Uani 1 1 d . .
F1 F 1.3433(3) 0.1255(2) 0.22117(17) 0.1037(10) Uani 1 1 d . .
N1 N 0.7483(3) 0.1062(2) 0.20301(13) 0.0440(6) Uani 1 1 d . .
N2 N 0.7200(3) 0.0821(2) 0.01209(12) 0.0401(6) Uani 1 1 d . .
O1 O 0.8252(3) 0.23246(18) 0.12405(13) 0.0547(6) Uani 1 1 d . .
O2 O 0.3770(3) 0.1126(2) 0.03802(15) 0.0606(7) Uani 1 1 d . .
O3 O 0.7337(3) 0.1648(2) -0.09820(13) 0.0657(7) Uani 1 1 d . .
O4 O 0.8422(4) -0.0314(3) -0.06218(14) 0.0825(10) Uani 1 1 d . .
O5 O 0.8974(2) -0.01719(17) 0.05686(12) 0.0472(5) Uani 1 1 d . .
C1 C 0.6681(3) 0.0133(2) 0.19722(16) 0.0430(7) Uani 1 1 d . .
C2 C 0.6410(4) -0.0587(3) 0.2500(2) 0.0607(10) Uani 1 1 d . .
H2 H 0.6752 -0.0503 0.2975 0.073 Uiso 1 1 calc R U
C3 C 0.5605(5) -0.1447(3) 0.2294(3) 0.0739(12) Uani 1 1 d . .
H3 H 0.5413 -0.1957 0.2639 0.089 Uiso 1 1 calc R U
C4 C 0.5079(5) -0.1575(3) 0.1598(3) 0.0711(11) Uani 1 1 d . .
H4 H 0.4538 -0.2163 0.1479 0.085 Uiso 1 1 calc R U
C5 C 0.5352(4) -0.0830(3) 0.1070(2) 0.0549(8) Uani 1 1 d . .
H5 H 0.4997 -0.0907 0.0597 0.066 Uiso 1 1 calc R U
C6 C 0.6154(3) 0.0019(2) 0.12659(17) 0.0406(7) Uani 1 1 d . .
C7 C 0.6600(3) 0.0947(2) 0.08478(15) 0.0372(6) Uani 1 1 d . .
C8 C 0.7581(3) 0.1544(2) 0.13812(15) 0.0404(7) Uani 1 1 d . .
C9 C 0.5859(4) 0.2378(3) -0.0036(2) 0.0509(8) Uani 1 1 d . .
H9A H 0.5147 0.2626 -0.0393 0.061 Uiso 1 1 calc R U
H9B H 0.6435 0.2962 0.0137 0.061 Uiso 1 1 calc R U
C10 C 0.6858(3) 0.1596(3) -0.03761(17) 0.0450(7) Uani 1 1 d . .
C11 C 0.8262(3) 0.0054(3) -0.00322(17) 0.0465(7) Uani 1 1 d . .
C12 C 1.0026(4) -0.1048(2) 0.0603(2) 0.0554(8) Uani 1 1 d . .
C13 C 1.1281(5) -0.0874(5) 0.0081(3) 0.1000(18) Uani 1 1 d . .
H13A H 1.0889 -0.0725 -0.0396 0.150 Uiso 1 1 calc R U
H13B H 1.1886 -0.1484 0.0058 0.150 Uiso 1 1 calc R U
H13C H 1.1871 -0.0302 0.0245 0.150 Uiso 1 1 calc R U
C14 C 1.0527(9) -0.1009(5) 0.1378(3) 0.133(3) Uani 1 1 d . .
H14A H 1.0972 -0.0349 0.1475 0.199 Uiso 1 1 calc R U
H14B H 1.1241 -0.1546 0.1463 0.199 Uiso 1 1 calc R U
H14C H 0.9689 -0.1106 0.1695 0.199 Uiso 1 1 calc R U
C15 C 0.9190(7) -0.2027(4) 0.0456(4) 0.1035(18) Uani 1 1 d . .
H15A H 0.8349 -0.2068 0.0777 0.155 Uiso 1 1 calc R U
H15B H 0.9829 -0.2608 0.0539 0.155 Uiso 1 1 calc R U
H15C H 0.8855 -0.2031 -0.0042 0.155 Uiso 1 1 calc R U
C16 C 0.8173(4) 0.1477(3) 0.26887(18) 0.0540(9) Uani 1 1 d . .
H16A H 0.7536 0.1327 0.3103 0.065 Uiso 1 1 calc R U
H16B H 0.8239 0.2222 0.2643 0.065 Uiso 1 1 calc R U
C17 C 0.9681(4) 0.1061(3) 0.28423(17) 0.0473(8) Uani 1 1 d . .
C18 C 1.0905(4) 0.1380(3) 0.2446(2) 0.0560(9) Uani 1 1 d . .
H18 H 1.0811 0.1872 0.2078 0.067 Uiso 1 1 calc R U
C19 C 1.2249(4) 0.0960(3) 0.2605(2) 0.0619(10) Uani 1 1 d . .
C20 C 1.2468(5) 0.0250(4) 0.3132(3) 0.0756(12) Uani 1 1 d . .
H20 H 1.3406 -0.0023 0.3219 0.091 Uiso 1 1 calc R U
C21 C 1.1268(5) -0.0058(4) 0.3535(3) 0.0807(13) Uani 1 1 d . .
H21 H 1.1384 -0.0538 0.3909 0.097 Uiso 1 1 calc R U
C22 C 0.9885(4) 0.0347(3) 0.3385(2) 0.0643(10) Uani 1 1 d . .
H22 H 0.9072 0.0130 0.3658 0.077 Uiso 1 1 calc R U

loop_
_atom_site_aniso_label
_atom_site_aniso_U_11
_atom_site_aniso_U_22
_atom_site_aniso_U_33
_atom_site_aniso_U_23
_atom_site_aniso_U_13
_atom_site_aniso_U_12
S1 0.0408(4) 0.0525(4) 0.0440(4) 0.0027(3) -0.0013(3) 0.0077(4)
F1 0.0740(16) 0.132(3) 0.105(2) 0.0104(19) 0.0290(16) -0.0150(18)
N1 0.0480(14) 0.0552(15) 0.0288(13) -0.0011(11) -0.0023(11) 0.0007(13)
N2 0.0410(12) 0.0526(14) 0.0267(13) 0.0009(10) 0.0004(10) 0.0021(12)
O1 0.0647(14) 0.0507(13) 0.0487(13) 0.0022(11) -0.0058(11) -0.0127(12)
O2 0.0425(12) 0.0696(16) 0.0696(17) 0.0062(13) -0.0084(11) 0.0014(12)
O3 0.0943(18) 0.0673(15) 0.0355(13) 0.0028(11) 0.0100(13) -0.0171(15)
O4 0.0876(19) 0.119(2) 0.0414(15) -0.0231(15) -0.0093(14) 0.0436(19)
O5 0.0515(12) 0.0519(12) 0.0384(12) -0.0076(10) -0.0076(10) 0.0110(10)
C1 0.0396(15) 0.0528(17) 0.0367(16) 0.0053(13) 0.0030(13) 0.0042(14)
C2 0.061(2) 0.076(2) 0.046(2) 0.0206(18) 0.0056(16) 0.0020(19)
C3 0.077(3) 0.069(2) 0.076(3) 0.033(2) 0.013(2) -0.007(2)
C4 0.070(2) 0.059(2) 0.084(3) 0.0128(19) 0.010(2) -0.017(2)
C5 0.0533(19) 0.0567(19) 0.055(2) -0.0002(16) -0.0035(16) -0.0071(16)
C6 0.0374(14) 0.0456(17) 0.0388(16) 0.0031(13) 0.0016(12) 0.0022(14)
C7 0.0388(13) 0.0420(15) 0.0309(15) 0.0014(11) -0.0007(11) 0.0025(12)
C8 0.0401(15) 0.0462(17) 0.0350(16) -0.0017(12) 0.0007(12) 0.0027(14)
C9 0.0536(18) 0.0521(18) 0.0471(19) 0.0107(15) -0.0083(15) 0.0001(16)
C10 0.0510(16) 0.0519(18) 0.0322(17) 0.0013(13) -0.0048(13) -0.0120(15)
C11 0.0388(14) 0.063(2) 0.0380(17) -0.0075(15) -0.0031(13) 0.0042(15)
C12 0.0565(19) 0.0460(16) 0.064(2) -0.0070(15) -0.0067(18) 0.0131(16)
C13 0.051(2) 0.100(4) 0.149(5) 0.009(4) 0.017(3) 0.018(3)
C14 0.184(6) 0.122(4) 0.093(4) -0.021(3) -0.064(4) 0.096(5)
C15 0.105(4) 0.060(3) 0.145(5) -0.011(3) -0.008(4) 0.000(3)
C16 0.060(2) 0.068(2) 0.0333(16) -0.0101(15) -0.0040(15) 0.0066(18)
C17 0.0535(19) 0.0541(18) 0.0343(16) -0.0069(14) -0.0015(13) -0.0058(15)
C18 0.066(2) 0.060(2) 0.0416(19) 0.0012(15) 0.0030(16) -0.0083(18)
C19 0.051(2) 0.074(2) 0.060(2) -0.009(2) 0.0091(17) -0.0105(19)
C20 0.058(2) 0.085(3) 0.084(3) 0.004(2) -0.005(2) 0.009(2)
C21 0.066(3) 0.090(3) 0.086(3) 0.031(3) -0.006(2) 0.003(2)
C22 0.052(2) 0.086(3) 0.055(2) 0.0192(18) -0.0028(18) -0.009(2)

loop_
_atom_type_symbol
_atom_type_description
_atom_type_scat_dispersion_real
_atom_type_scat_dispersion_imag
_atom_type_scat_source
C C 0.0033 0.0016 'International Tables Vol C Tables 4.2.6.8 and 6.1.1.4'
H H 0.0000 0.0000 'International Tables Vol C Tables 4.2.6.8 and 6.1.1.4'
N N 0.0061 0.0033 'International Tables Vol C Tables 4.2.6.8 and 6.1.1.4'
O O 0.0106 0.0060 'International Tables Vol C Tables 4.2.6.8 and 6.1.1.4'
F F 0.0171 0.0103 'International Tables Vol C Tables 4.2.6.8 and 6.1.1.4'
S S 0.1246 0.1234 'International Tables Vol C Tables 4.2.6.8 and 6.1.1.4'

loop_
_geom_angle_atom_site_label_1
_geom_angle_atom_site_label_2
_geom_angle_atom_site_label_3
_geom_angle
O2 S1 C9 105.52(16)
O2 S1 C7 106.81(14)
C9 S1 C7 87.84(14)
C8 N1 C1 111.3(2)
C8 N1 C16 122.1(3)
C1 N1 C16 126.6(3)
C10 N2 C11 122.0(3)
C10 N2 C7 116.0(2)
C11 N2 C7 121.1(2)
C11 O5 C12 121.5(2)
C2 C1 C6 121.8(3)
C2 C1 N1 128.5(3)
C6 C1 N1 109.7(2)
C1 C2 C3 116.8(4)
C1 C2 H2 121.6
C3 C2 H2 121.6
C4 C3 C2 122.2(3)
C4 C3 H3 118.9
C2 C3 H3 118.9
C3 C4 C5 120.2(4)
C3 C4 H4 119.9
C5 C4 H4 119.9
C6 C5 C4 118.1(4)
C6 C5 H5 120.9
C4 C5 H5 120.9
C5 C6 C1 120.8(3)
C5 C6 C7 131.5(3)
C1 C6 C7 107.7(3)
N2 C7 C6 119.1(3)
N2 C7 C8 115.4(2)
C6 C7 C8 103.7(2)
N2 C7 S1 104.18(18)
C6 C7 S1 108.3(2)
C8 C7 S1 105.16(19)
O1 C8 N1 127.7(3)
O1 C8 C7 125.3(3)
N1 C8 C7 107.0(3)
C10 C9 S1 108.4(2)
C10 C9 H9A 110.0
S1 C9 H9A 110.0
C10 C9 H9B 110.0
S1 C9 H9B 110.0
H9A C9 H9B 108.4
O3 C10 N2 124.7(3)
O3 C10 C9 124.7(3)
N2 C10 C9 110.5(3)
O4 C11 O5 128.0(3)
O4 C11 N2 123.1(3)
O5 C11 N2 108.9(3)
O5 C12 C14 102.1(3)
O5 C12 C13 109.9(3)
C14 C12 C13 112.0(5)
O5 C12 C15 108.6(3)
C14 C12 C15 110.6(4)
C13 C12 C15 113.0(4)
C12 C13 H13A 109.5
C12 C13 H13B 109.5
H13A C13 H13B 109.5
C12 C13 H13C 109.5
H13A C13 H13C 109.5
H13B C13 H13C 109.5
C12 C14 H14A 109.5
C12 C14 H14B 109.5
H14A C14 H14B 109.5
C12 C14 H14C 109.5
H14A C14 H14C 109.5
H14B C14 H14C 109.5
C12 C15 H15A 109.5
C12 C15 H15B 109.5
H15A C15 H15B 109.5
C12 C15 H15C 109.5
H15A C15 H15C 109.5
H15B C15 H15C 109.5
N1 C16 C17 114.3(3)
N1 C16 H16A 108.7
C17 C16 H16A 108.7
N1 C16 H16B 108.7
C17 C16 H16B 108.7
H16A C16 H16B 107.6
C22 C17 C18 118.4(3)
C22 C17 C16 120.2(3)
C18 C17 C16 121.4(3)
C19 C18 C17 118.5(3)
C19 C18 H18 120.8
C17 C18 H18 120.8
F1 C19 C20 117.5(4)
F1 C19 C18 118.6(4)
C20 C19 C18 123.9(4)
C19 C20 C21 118.0(4)
C19 C20 H20 121.0
C21 C20 H20 121.0
C20 C21 C22 119.7(4)
C20 C21 H21 120.2
C22 C21 H21 120.2
C17 C22 C21 121.5(4)
C17 C22 H22 119.3
C21 C22 H22 119.3

loop_
_geom_bond_atom_site_label_1
_geom_bond_atom_site_label_2
_geom_bond_distance
S1 O2 1.464(3)
S1 C9 1.789(4)
S1 C7 1.883(3)
F1 C19 1.343(4)
N1 C8 1.345(4)
N1 C1 1.407(4)
N1 C16 1.459(4)
N2 C10 1.389(4)
N2 C11 1.407(4)
N2 C7 1.445(4)
O1 C8 1.205(4)
O3 C10 1.192(4)
O4 C11 1.188(4)
O5 C11 1.306(4)
O5 C12 1.479(4)
C1 C2 1.364(5)
C1 C6 1.385(4)
C2 C3 1.381(6)
C2 H2 0.9300
C3 C4 1.368(6)
C3 H3 0.9300
C4 C5 1.387(5)
C4 H4 0.9300
C5 C6 1.363(4)
C5 H5 0.9300
C6 C7 1.480(4)
C7 C8 1.527(4)
C9 C10 1.490(5)
C9 H9A 0.9700
C9 H9B 0.9700
C12 C14 1.489(6)
C12 C13 1.497(6)
C12 C15 1.499(6)
C13 H13A 0.9600
C13 H13B 0.9600
C13 H13C 0.9600
C14 H14A 0.9600
C14 H14B 0.9600
C14 H14C 0.9600
C15 H15A 0.9600
C15 H15B 0.9600
C15 H15C 0.9600
C16 C17 1.488(5)
C16 H16A 0.9700
C16 H16B 0.9700
C17 C22 1.369(5)
C17 C18 1.383(5)
C18 C19 1.359(5)
C18 H18 0.9300
C19 C20 1.346(6)
C20 C21 1.368(6)
C20 H20 0.9300
C21 C22 1.379(6)
C21 H21 0.9300
C22 H22 0.9300

loop_
_geom_hbond_atom_site_label_D
_geom_hbond_atom_site_label_H
_geom_hbond_atom_site_label_A
_geom_hbond_distance_DH
_geom_hbond_distance_HA
_geom_hbond_distance_DA
_geom_hbond_angle_DHA
_geom_hbond_site_symmetry_A
C15 H15C O4 0.96 2.49 3.047(7) 116.6 .
C13 H13C O2 0.96 2.53 3.468(6) 165.6 1_655
C13 H13A O4 0.96 2.32 2.968(6) 124.0 .
C9 H9B O2 0.97 2.59 3.320(4) 132.1 4
C9 H9A O1 0.97 2.31 3.244(4) 162.0 4_455
C2 H2 O3 0.93 2.55 3.299(4) 137.6 2_655
C15 H15C O4 0.96 2.49 3.047(7) 116.6 .
C13 H13C O2 0.96 2.53 3.468(6) 165.6 1_655
C13 H13A O4 0.96 2.32 2.968(6) 124.0 .
C9 H9B O2 0.97 2.59 3.320(4) 132.1 4
C9 H9A O1 0.97 2.31 3.244(4) 162.0 4_455
C2 H2 O3 0.93 2.55 3.299(4) 137.6 2_655
C15 H15C O4 0.96 2.49 3.047(7) 116.6 .
C13 H13C O2 0.96 2.53 3.468(6) 165.6 1_655
C13 H13A O4 0.96 2.32 2.968(6) 124.0 .
C9 H9B O2 0.97 2.59 3.320(4) 132.1 4
C9 H9A O1 0.97 2.31 3.244(4) 162.0 4_455
C2 H2 O3 0.93 2.55 3.299(4) 137.6 2_655
C15 H15C O4 0.96 2.49 3.047(7) 116.6 .
C13 H13C O2 0.96 2.53 3.468(6) 165.6 1_655
C13 H13A O4 0.96 2.32 2.968(6) 124.0 .
C9 H9B O2 0.97 2.59 3.320(4) 132.1 4
C9 H9A O1 0.97 2.31 3.244(4) 162.0 4_455
C2 H2 O3 0.93 2.55 3.299(4) 137.6 2_655
C15 H15C O4 0.96 2.49 3.047(7) 116.6 .
C13 H13C O2 0.96 2.53 3.468(6) 165.6 1_655
C13 H13A O4 0.96 2.32 2.968(6) 124.0 .
C9 H9B O2 0.97 2.59 3.320(4) 132.1 4
C9 H9A O1 0.97 2.31 3.244(4) 162.0 4_455
C2 H2 O3 0.93 2.55 3.299(4) 137.6 2_655
C2 H2 O3 0.93 2.55 3.299(4) 137.6 2_655
C9 H9A O1 0.97 2.31 3.244(4) 162.0 4_455
C9 H9B O2 0.97 2.59 3.320(4) 132.1 4
C13 H13A O4 0.96 2.32 2.968(6) 124.0 .
C13 H13C O2 0.96 2.53 3.468(6) 165.6 1_655
C15 H15C O4 0.96 2.49 3.047(7) 116.6 .
C2 H2 O3 0.93 2.55 3.299(4) 137.6 2_655
C9 H9A O1 0.97 2.31 3.244(4) 162.0 4_455
C9 H9B O2 0.97 2.59 3.320(4) 132.1 4
C13 H13A O4 0.96 2.32 2.968(6) 124.0 .
C13 H13C O2 0.96 2.53 3.468(6) 165.6 1_655
C15 H15C O4 0.96 2.49 3.047(7) 116.6 .

loop_
_geom_torsion_atom_site_label_1
_geom_torsion_atom_site_label_2
_geom_torsion_atom_site_label_3
_geom_torsion_atom_site_label_4
_geom_torsion
C8 N1 C1 C2 176.6(3)
C16 N1 C1 C2 -2.0(5)
C8 N1 C1 C6 -3.4(4)
C16 N1 C1 C6 177.9(3)
C6 C1 C2 C3 1.1(5)
N1 C1 C2 C3 -179.0(3)
C1 C2 C3 C4 -0.8(6)
C2 C3 C4 C5 0.2(7)
C3 C4 C5 C6 0.3(6)
C4 C5 C6 C1 0.0(5)
C4 C5 C6 C7 -178.4(3)
C2 C1 C6 C5 -0.7(5)
N1 C1 C6 C5 179.4(3)
C2 C1 C6 C7 178.1(3)
N1 C1 C6 C7 -1.9(3)
C10 N2 C7 C6 146.1(3)
C11 N2 C7 C6 -44.2(4)
C10 N2 C7 C8 -89.5(3)
C11 N2 C7 C8 80.3(3)
C10 N2 C7 S1 25.3(3)
C11 N2 C7 S1 -164.9(2)
C5 C6 C7 N2 -45.8(5)
C1 C6 C7 N2 135.7(3)
C5 C6 C7 C8 -175.7(3)
C1 C6 C7 C8 5.7(3)
C5 C6 C7 S1 72.9(4)
C1 C6 C7 S1 -105.6(2)
O2 S1 C7 N2 74.0(2)
C9 S1 C7 N2 -31.6(2)
O2 S1 C7 C6 -53.8(2)
C9 S1 C7 C6 -159.3(2)
O2 S1 C7 C8 -164.18(19)
C9 S1 C7 C8 90.3(2)
C1 N1 C8 O1 -176.0(3)
C16 N1 C8 O1 2.7(5)
C1 N1 C8 C7 7.0(3)
C16 N1 C8 C7 -174.3(3)
N2 C7 C8 O1 43.1(4)
C6 C7 C8 O1 175.2(3)
S1 C7 C8 O1 -71.1(3)
N2 C7 C8 N1 -139.9(3)
C6 C7 C8 N1 -7.7(3)
S1 C7 C8 N1 105.9(2)
O2 S1 C9 C10 -75.6(2)
C7 S1 C9 C10 31.3(2)
C11 N2 C10 O3 5.3(5)
C7 N2 C10 O3 174.9(3)
C11 N2 C10 C9 -172.3(3)
C7 N2 C10 C9 -2.6(4)
S1 C9 C10 O3 159.3(3)
S1 C9 C10 N2 -23.1(3)
C12 O5 C11 O4 -6.9(6)
C12 O5 C11 N2 172.0(3)
C10 N2 C11 O4 -36.9(5)
C7 N2 C11 O4 153.9(4)
C10 N2 C11 O5 144.2(3)
C7 N2 C11 O5 -25.0(4)
C11 O5 C12 C14 -179.2(4)
C11 O5 C12 C13 61.8(4)
C11 O5 C12 C15 -62.3(4)
C8 N1 C16 C17 -94.1(4)
C1 N1 C16 C17 84.4(4)
N1 C16 C17 C22 -104.8(4)
N1 C16 C17 C18 75.2(4)
C22 C17 C18 C19 1.0(5)
C16 C17 C18 C19 -179.0(3)
C17 C18 C19 F1 178.8(3)
C17 C18 C19 C20 -0.4(6)
F1 C19 C20 C21 -179.9(4)
C18 C19 C20 C21 -0.7(7)
C19 C20 C21 C22 1.1(7)
C18 C17 C22 C21 -0.5(6)
C16 C17 C22 C21 179.5(4)
C20 C21 C22 C17 -0.5(7)
